data_4023200
loop_
_publ_author_name
'Marino J. E. Resendiz'
'Jennifer Taing'
'Saeed I. Khan'
'Miguel A. Garc\'ia-Garibay'

_publ_section_title
;
 Unexpected Solid-State Photochemistry of an
 \a-Thiophenyl-\a'-Thiophenyl-S,S-dioxo-Substituted Ketone
;
_journal_name_full 'Journal of Organic Chemistry'
_journal_page_first 638
_journal_page_last 643
_journal_paper_doi 10.1021/jo702127g
_journal_volume 73
_journal_year 2008
_chemical_formula_moiety 'C15 H18 O3 S2'
_chemical_formula_sum 'C15 H18 O3 S2'
_chemical_formula_weight 310.41
_chemical_name_systematic
; 
 ? 
;
_space_group_IT_number 9
_symmetry_cell_setting monoclinic
_symmetry_space_group_name_Hall 'C -2yc'
_symmetry_space_group_name_H-M 'C 1 c 1'
_atom_sites_solution_hydrogens geom
_atom_sites_solution_primary direct
_atom_sites_solution_secondary difmap
_audit_creation_method SHELXL-97
_cell_angle_alpha 90.00
_cell_angle_beta 103.075(2)
_cell_angle_gamma 90.00
_cell_formula_units_Z 4
_cell_length_a 8.1368(9)
_cell_length_b 15.1887(17)
_cell_length_c 12.7747(14)
_cell_measurement_reflns_used 3626
_cell_measurement_temperature 298(2)
_cell_measurement_theta_max 27.12
_cell_measurement_theta_min 2.68
_cell_volume 1537.9(3)
_computing_cell_refinement 'Bruker SMART'
_computing_data_collection 'Bruker SMART'
_computing_data_reduction 'Bruker SAINT'
_computing_molecular_graphics 'Bruker SHELXTL'
_computing_publication_material 'Bruker SHELXTL'
_computing_structure_refinement 'SHELXL-97 (Sheldrick, 1997)'
_computing_structure_solution 'SHELXS-97 (Sheldrick, 1990)'
_diffrn_ambient_temperature 298(2)
_diffrn_measured_fraction_theta_full 0.999
_diffrn_measured_fraction_theta_max 0.999
_diffrn_measurement_device_type 'CCD area detector'
_diffrn_measurement_method 'phi and omega scans'
_diffrn_radiation_monochromator graphite
_diffrn_radiation_source 'fine-focus sealed tube'
_diffrn_radiation_type MoK\a
_diffrn_radiation_wavelength 0.71073
_diffrn_reflns_av_R_equivalents 0.0189
_diffrn_reflns_av_sigmaI/netI 0.0277
_diffrn_reflns_limit_h_max 10
_diffrn_reflns_limit_h_min -10
_diffrn_reflns_limit_k_max 19
_diffrn_reflns_limit_k_min -19
_diffrn_reflns_limit_l_max 16
_diffrn_reflns_limit_l_min -16
_diffrn_reflns_number 6483
_diffrn_reflns_theta_full 27.13
_diffrn_reflns_theta_max 27.13
_diffrn_reflns_theta_min 2.68
_exptl_absorpt_coefficient_mu 0.350
_exptl_absorpt_correction_T_max 0.9333
_exptl_absorpt_correction_T_min 0.8312
_exptl_absorpt_correction_type multi-scan
_exptl_absorpt_process_details 'Sadabs (Bruker)'
_exptl_crystal_colour colorless
_exptl_crystal_density_diffrn 1.341
_exptl_crystal_density_method 'not measured'
_exptl_crystal_description block
_exptl_crystal_F_000 656
_exptl_crystal_size_max 0.40
_exptl_crystal_size_mid 0.30
_exptl_crystal_size_min 0.20
_refine_diff_density_max 0.261
_refine_diff_density_min -0.209
_refine_diff_density_rms 0.040
_refine_ls_abs_structure_details 'Flack H D (1983), Acta Cryst. A39, 876-881'
_refine_ls_abs_structure_Flack 0.02(8)
_refine_ls_extinction_method none
_refine_ls_goodness_of_fit_ref 1.081
_refine_ls_hydrogen_treatment constr
_refine_ls_matrix_type full
_refine_ls_number_parameters 185
_refine_ls_number_reflns 3307
_refine_ls_number_restraints 2
_refine_ls_restrained_S_all 1.080
_refine_ls_R_factor_all 0.0417
_refine_ls_R_factor_gt 0.0370
_refine_ls_shift/su_max 0.001
_refine_ls_shift/su_mean 0.000
_refine_ls_structure_factor_coef Fsqd
_refine_ls_weighting_details 'calc w=1/[\s^2^(Fo^2^)+(0.0540P)^2^+0.5268P] where P=(Fo^2^+2Fc^2^)/3'
_refine_ls_weighting_scheme calc
_refine_ls_wR_factor_gt 0.0997
_refine_ls_wR_factor_ref 0.1027
_reflns_number_gt 3014
_reflns_number_total 3307
_reflns_threshold_expression >2sigma(I)
_cod_data_source_file jo702127g-File004.cif
_cod_data_source_block gg2305sm
_cod_depositor_comments
;
The following automatic conversions were performed:
'_symmetry_cell_setting' value 'Monoclinic' changed to 'monoclinic'
according to '/home/saulius/struct/CIF-dictionaries/cif_core.dic'
dictionary named 'cif_core.dic' version 2.4.1 from 2010-06-29.

Automatic conversion script
Id: cif_fix_enum 1527 2010-12-29 10:47:43Z saulius 
;
_cod_original_sg_symbol_H-M 'C c'
_cod_database_code 4023200

loop_
_symmetry_equiv_pos_as_xyz
'x, y, z'
'x, -y, z+1/2'
'x+1/2, y+1/2, z'
'x+1/2, -y+1/2, z+1/2'

loop_
_atom_site_label
_atom_site_type_symbol
_atom_site_fract_x
_atom_site_fract_y
_atom_site_fract_z
_atom_site_U_iso_or_equiv
_atom_site_adp_type
_atom_site_occupancy
_atom_site_symmetry_multiplicity
_atom_site_calc_flag
_atom_site_refinement_flags
_atom_site_disorder_assembly
_atom_site_disorder_group
S1 S 0.89280(7) 0.84502(4) 0.47423(5) 0.05113(16) Uani 1 1 d . . .
S2 S 0.71810(14) 0.56013(7) 0.42031(9) 0.0930(3) Uani 1 1 d . . .
O1 O 0.9410(3) 0.78669(16) 0.56451(15) 0.0734(6) Uani 1 1 d . . .
O2 O 0.8791(3) 0.93673(15) 0.49724(18) 0.0766(6) Uani 1 1 d . . .
O3 O 0.9488(3) 0.67049(14) 0.05737(15) 0.0757(6) Uani 1 1 d . . .
C1 C 1.0226(3) 0.82959(15) 0.3829(2) 0.0473(5) Uani 1 1 d . . .
H1 H 1.1373 0.8423 0.3971 0.057 Uiso 1 1 calc R . .
C2 C 0.9336(3) 0.79720(14) 0.29080(17) 0.0416(5) Uani 1 1 d . . .
C3 C 0.7525(3) 0.78416(15) 0.29225(19) 0.0453(5) Uani 1 1 d . . .
H3 H 0.6740 0.7621 0.2336 0.054 Uiso 1 1 calc R . .
C4 C 0.7120(3) 0.80639(18) 0.3833(2) 0.0518(6) Uani 1 1 d . . .
H4 H 0.6048 0.8022 0.3970 0.062 Uiso 1 1 calc R . .
C5 C 0.9970(3) 0.78278(15) 0.18992(18) 0.0481(5) Uani 1 1 d . . .
C6 C 1.1816(4) 0.8159(2) 0.2033(3) 0.0671(8) Uani 1 1 d . . .
H6A H 1.2230 0.7992 0.1414 0.101 Uiso 1 1 calc R . .
H6B H 1.2515 0.7901 0.2665 0.101 Uiso 1 1 calc R . .
H6C H 1.1843 0.8789 0.2101 0.101 Uiso 1 1 calc R . .
C7 C 0.8823(5) 0.8369(2) 0.0994(2) 0.0719(8) Uani 1 1 d . . .
H7A H 0.8827 0.8975 0.1208 0.108 Uiso 1 1 calc R . .
H7B H 0.7693 0.8143 0.0862 0.108 Uiso 1 1 calc R . .
H7C H 0.9238 0.8324 0.0350 0.108 Uiso 1 1 calc R . .
C8 C 0.9925(3) 0.68542(16) 0.15219(18) 0.0473(5) Uani 1 1 d . . .
C9 C 1.0445(3) 0.60768(16) 0.2321(2) 0.0493(5) Uani 1 1 d . . .
C10 C 1.2063(4) 0.6267(2) 0.3166(3) 0.0653(7) Uani 1 1 d . . .
H10A H 1.2403 0.5748 0.3587 0.098 Uiso 1 1 calc R . .
H10B H 1.1863 0.6736 0.3625 0.098 Uiso 1 1 calc R . .
H10C H 1.2940 0.6437 0.2814 0.098 Uiso 1 1 calc R . .
C11 C 1.0741(5) 0.5253(2) 0.1687(3) 0.0751(9) Uani 1 1 d . . .
H11A H 1.1096 0.4774 0.2176 0.113 Uiso 1 1 calc R . .
H11B H 1.1599 0.5374 0.1300 0.113 Uiso 1 1 calc R . .
H11C H 0.9712 0.5097 0.1188 0.113 Uiso 1 1 calc R . .
C12 C 0.8974(3) 0.59009(14) 0.28466(19) 0.0448(5) Uani 1 1 d . . .
C13 C 0.9056(4) 0.5865(2) 0.3918(2) 0.0614(7) Uani 1 1 d . . .
H13 H 1.0035 0.5973 0.4440 0.074 Uiso 1 1 calc R . .
C14 C 0.6167(4) 0.55300(18) 0.2919(3) 0.0670(8) Uani 1 1 d . . .
H14 H 0.5029 0.5396 0.2675 0.080 Uiso 1 1 calc R . .
C15 C 0.7318(4) 0.57060(18) 0.2247(3) 0.0608(7) Uani 1 1 d . . .
H15 H 0.7017 0.5694 0.1500 0.073 Uiso 1 1 calc R . .

loop_
_atom_site_aniso_label
_atom_site_aniso_U_11
_atom_site_aniso_U_22
_atom_site_aniso_U_33
_atom_site_aniso_U_23
_atom_site_aniso_U_13
_atom_site_aniso_U_12
S1 0.0597(3) 0.0596(3) 0.0374(3) -0.0081(3) 0.0180(2) -0.0046(3)
S2 0.1109(7) 0.0806(6) 0.1063(8) 0.0065(5) 0.0642(6) -0.0113(5)
O1 0.0808(13) 0.0992(15) 0.0391(10) 0.0084(10) 0.0113(9) -0.0126(12)
O2 0.0942(15) 0.0654(13) 0.0752(15) -0.0286(11) 0.0296(12) -0.0009(11)
O3 0.123(2) 0.0661(11) 0.0382(10) -0.0067(9) 0.0194(11) -0.0001(13)
C1 0.0493(12) 0.0508(12) 0.0447(12) -0.0040(10) 0.0170(10) -0.0050(10)
C2 0.0531(12) 0.0362(10) 0.0377(11) 0.0030(8) 0.0151(9) 0.0061(9)
C3 0.0481(12) 0.0450(12) 0.0413(11) -0.0034(9) 0.0068(9) 0.0042(9)
C4 0.0463(13) 0.0606(14) 0.0510(13) -0.0046(11) 0.0163(10) 0.0000(10)
C5 0.0670(14) 0.0451(11) 0.0375(11) 0.0016(9) 0.0228(10) 0.0070(10)
C6 0.085(2) 0.0545(15) 0.0769(19) -0.0104(13) 0.0496(16) -0.0119(13)
C7 0.110(2) 0.0623(17) 0.0472(14) 0.0170(12) 0.0263(15) 0.0236(16)
C8 0.0582(13) 0.0497(12) 0.0384(11) -0.0007(10) 0.0198(10) 0.0023(10)
C9 0.0588(14) 0.0456(12) 0.0466(12) -0.0007(10) 0.0187(10) 0.0081(10)
C10 0.0544(15) 0.0651(16) 0.0751(19) 0.0134(14) 0.0118(13) 0.0144(12)
C11 0.101(2) 0.0508(15) 0.085(2) -0.0052(15) 0.0444(19) 0.0172(15)
C12 0.0516(12) 0.0363(10) 0.0474(11) 0.0025(9) 0.0131(9) 0.0078(9)
C13 0.0692(17) 0.0652(16) 0.0519(15) 0.0087(12) 0.0184(12) -0.0043(12)
C14 0.0485(14) 0.0439(13) 0.110(3) 0.0010(14) 0.0203(14) 0.0004(10)
C15 0.0567(15) 0.0518(14) 0.0687(17) -0.0048(12) 0.0030(12) 0.0062(12)

loop_
_atom_type_symbol
_atom_type_description
_atom_type_scat_dispersion_real
_atom_type_scat_dispersion_imag
_atom_type_scat_source
C C 0.0033 0.0016 'International Tables Vol C Tables 4.2.6.8 and 6.1.1.4'
H H 0.0000 0.0000 'International Tables Vol C Tables 4.2.6.8 and 6.1.1.4'
O O 0.0106 0.0060 'International Tables Vol C Tables 4.2.6.8 and 6.1.1.4'
S S 0.1246 0.1234 'International Tables Vol C Tables 4.2.6.8 and 6.1.1.4'

loop_
_geom_angle_atom_site_label_1
_geom_angle_atom_site_label_2
_geom_angle_atom_site_label_3
_geom_angle
_geom_angle_site_symmetry_1
_geom_angle_site_symmetry_3
_geom_angle_publ_flag
O2 S1 O1 117.04(14) . . ?
O2 S1 C4 111.60(14) . . ?
O1 S1 C4 111.14(13) . . ?
O2 S1 C1 110.61(13) . . ?
O1 S1 C1 110.78(14) . . ?
C4 S1 C1 93.18(11) . . ?
C14 S2 C13 94.21(15) . . ?
C2 C1 S1 110.40(19) . . ?
C2 C1 H1 124.8 . . ?
S1 C1 H1 124.8 . . ?
C1 C2 C3 112.3(2) . . ?
C1 C2 C5 126.0(2) . . ?
C3 C2 C5 121.4(2) . . ?
C4 C3 C2 114.9(2) . . ?
C4 C3 H3 122.6 . . ?
C2 C3 H3 122.6 . . ?
C3 C4 S1 109.20(19) . . ?
C3 C4 H4 125.4 . . ?
S1 C4 H4 125.4 . . ?
C2 C5 C7 107.2(2) . . ?
C2 C5 C8 114.49(19) . . ?
C7 C5 C8 107.8(2) . . ?
C2 C5 C6 111.6(2) . . ?
C7 C5 C6 108.3(2) . . ?
C8 C5 C6 107.3(2) . . ?
C5 C6 H6A 109.5 . . ?
C5 C6 H6B 109.5 . . ?
H6A C6 H6B 109.5 . . ?
C5 C6 H6C 109.5 . . ?
H6A C6 H6C 109.5 . . ?
H6B C6 H6C 109.5 . . ?
C5 C7 H7A 109.5 . . ?
C5 C7 H7B 109.5 . . ?
H7A C7 H7B 109.5 . . ?
C5 C7 H7C 109.5 . . ?
H7A C7 H7C 109.5 . . ?
H7B C7 H7C 109.5 . . ?
O3 C8 C5 118.2(2) . . ?
O3 C8 C9 119.4(2) . . ?
C5 C8 C9 122.35(19) . . ?
C12 C9 C10 111.1(2) . . ?
C12 C9 C11 108.8(2) . . ?
C10 C9 C11 108.2(2) . . ?
C12 C9 C8 107.35(19) . . ?
C10 C9 C8 112.5(2) . . ?
C11 C9 C8 108.9(2) . . ?
C9 C10 H10A 109.5 . . ?
C9 C10 H10B 109.5 . . ?
H10A C10 H10B 109.5 . . ?
C9 C10 H10C 109.5 . . ?
H10A C10 H10C 109.5 . . ?
H10B C10 H10C 109.5 . . ?
C9 C11 H11A 109.5 . . ?
C9 C11 H11B 109.5 . . ?
H11A C11 H11B 109.5 . . ?
C9 C11 H11C 109.5 . . ?
H11A C11 H11C 109.5 . . ?
H11B C11 H11C 109.5 . . ?
C13 C12 C15 111.1(3) . . ?
C13 C12 C9 126.0(2) . . ?
C15 C12 C9 122.9(2) . . ?
C12 C13 S2 112.6(2) . . ?
C12 C13 H13 123.7 . . ?
S2 C13 H13 123.7 . . ?
C15 C14 S2 109.4(2) . . ?
C15 C14 H14 125.3 . . ?
S2 C14 H14 125.3 . . ?
C12 C15 C14 112.7(3) . . ?
C12 C15 H15 123.7 . . ?
C14 C15 H15 123.7 . . ?

loop_
_geom_bond_atom_site_label_1
_geom_bond_atom_site_label_2
_geom_bond_distance
_geom_bond_site_symmetry_2
_geom_bond_publ_flag
S1 O2 1.433(2) . ?
S1 O1 1.437(2) . ?
S1 C4 1.757(3) . ?
S1 C1 1.757(2) . ?
S2 C14 1.665(4) . ?
S2 C13 1.694(3) . ?
O3 C8 1.204(3) . ?
C1 C2 1.329(3) . ?
C1 H1 0.9300 . ?
C2 C3 1.491(3) . ?
C2 C5 1.509(3) . ?
C3 C4 1.322(3) . ?
C3 H3 0.9300 . ?
C4 H4 0.9300 . ?
C5 C7 1.548(4) . ?
C5 C8 1.553(3) . ?
C5 C6 1.556(4) . ?
C6 H6A 0.9600 . ?
C6 H6B 0.9600 . ?
C6 H6C 0.9600 . ?
C7 H7A 0.9600 . ?
C7 H7B 0.9600 . ?
C7 H7C 0.9600 . ?
C8 C9 1.556(3) . ?
C9 C12 1.523(3) . ?
C9 C10 1.529(4) . ?
C9 C11 1.539(4) . ?
C10 H10A 0.9600 . ?
C10 H10B 0.9600 . ?
C10 H10C 0.9600 . ?
C11 H11A 0.9600 . ?
C11 H11B 0.9600 . ?
C11 H11C 0.9600 . ?
C12 C13 1.357(4) . ?
C12 C15 1.422(4) . ?
C13 H13 0.9300 . ?
C14 C15 1.431(4) . ?
C14 H14 0.9300 . ?
C15 H15 0.9300 . ?

loop_
_geom_torsion_atom_site_label_1
_geom_torsion_atom_site_label_2
_geom_torsion_atom_site_label_3
_geom_torsion_atom_site_label_4
_geom_torsion
_geom_torsion_site_symmetry_1
_geom_torsion_site_symmetry_2
_geom_torsion_site_symmetry_3
_geom_torsion_site_symmetry_4
_geom_torsion_publ_flag
O2 S1 C1 C2 -114.71(19) . . . . ?
O1 S1 C1 C2 113.83(19) . . . . ?
C4 S1 C1 C2 -0.21(19) . . . . ?
S1 C1 C2 C3 0.2(2) . . . . ?
S1 C1 C2 C5 174.20(17) . . . . ?
C1 C2 C3 C4 -0.2(3) . . . . ?
C5 C2 C3 C4 -174.4(2) . . . . ?
C2 C3 C4 S1 0.0(3) . . . . ?
O2 S1 C4 C3 113.8(2) . . . . ?
O1 S1 C4 C3 -113.6(2) . . . . ?
C1 S1 C4 C3 0.1(2) . . . . ?
C1 C2 C5 C7 -121.8(3) . . . . ?
C3 C2 C5 C7 51.7(3) . . . . ?
C1 C2 C5 C8 118.7(3) . . . . ?
C3 C2 C5 C8 -67.8(3) . . . . ?
C1 C2 C5 C6 -3.3(3) . . . . ?
C3 C2 C5 C6 170.1(2) . . . . ?
C2 C5 C8 O3 139.6(3) . . . . ?
C7 C5 C8 O3 20.4(3) . . . . ?
C6 C5 C8 O3 -96.0(3) . . . . ?
C2 C5 C8 C9 -41.3(3) . . . . ?
C7 C5 C8 C9 -160.5(2) . . . . ?
C6 C5 C8 C9 83.0(3) . . . . ?
O3 C8 C9 C12 -102.6(3) . . . . ?
C5 C8 C9 C12 78.3(3) . . . . ?
O3 C8 C9 C10 134.9(3) . . . . ?
C5 C8 C9 C10 -44.2(3) . . . . ?
O3 C8 C9 C11 15.0(4) . . . . ?
C5 C8 C9 C11 -164.1(2) . . . . ?
C10 C9 C12 C13 -3.4(3) . . . . ?
C11 C9 C12 C13 115.7(3) . . . . ?
C8 C9 C12 C13 -126.7(3) . . . . ?
C10 C9 C12 C15 180.0(2) . . . . ?
C11 C9 C12 C15 -61.0(3) . . . . ?
C8 C9 C12 C15 56.6(3) . . . . ?
C15 C12 C13 S2 0.0(3) . . . . ?
C9 C12 C13 S2 -176.98(18) . . . . ?
C14 S2 C13 C12 -0.4(2) . . . . ?
C13 S2 C14 C15 0.6(2) . . . . ?
C13 C12 C15 C14 0.5(3) . . . . ?
C9 C12 C15 C14 177.6(2) . . . . ?
S2 C14 C15 C12 -0.7(3) . . . . ?

loop_
_cod_related_entry_id
_cod_related_entry_database
_cod_related_entry_code
1 ChemSpider 21120879
